data_7113669
loop_
_publ_author_name
'Filipponi, Silvia'
'Jones, Jamie N.'
'Johnson, Jennifer A.'
'Cowley, Alan H.'
'Grepioni, Fabrizia'
'Braga, Dario'

_publ_section_title
;
 Isolation of C?H?C(?) complexes from the reaction of stable carbenes with
 hydrocarbons
;
_journal_issue 21
_journal_name_full 'Chemical Communications'
_journal_page_first 2716
_journal_paper_doi 10.1039/b309168f
_journal_year 2003
_chemical_formula_sum 'C50 H54 N2 O2'
_chemical_formula_weight 714.95
_space_group_IT_number 14
_symmetry_cell_setting monoclinic
_symmetry_space_group_name_Hall '-P 2yn'
_symmetry_space_group_name_H-M 'P 1 21/n 1'
_atom_sites_solution_hydrogens geom
_atom_sites_solution_primary direct
_atom_sites_solution_secondary difmap
_audit_creation_method SHELXL-97
_cell_angle_alpha 90.000(5)
_cell_angle_beta 104.162(5)
_cell_angle_gamma 90.000(5)
_cell_formula_units_Z 4
_cell_length_a 13.812(5)
_cell_length_b 14.539(5)
_cell_length_c 20.663(5)
_cell_measurement_reflns_used all
_cell_measurement_temperature 153(2)
_cell_measurement_theta_max 27.52
_cell_measurement_theta_min 2.98
_cell_volume 4023(2)
_computing_cell_refinement DENZO
_computing_data_collection 'Nonius Collect'
_computing_data_reduction Scalepack
_computing_molecular_graphics 'SHELXL-97 (Sheldrick, 1997)'
_computing_publication_material 'SHELXL-97 (Sheldrick, 1997)'
_computing_structure_refinement 'SHELXL-97 (Sheldrick, 1997)'
_computing_structure_solution 'WinGX (Farrugia, 1999)'
_diffrn_ambient_temperature 153(2)
_diffrn_measured_fraction_theta_full 0.995
_diffrn_measured_fraction_theta_max 0.995
_diffrn_measurement_device_type 'Kappa CCD'
_diffrn_radiation_monochromator graphite
_diffrn_radiation_source 'fine-focus sealed tube'
_diffrn_radiation_type MoK\a
_diffrn_radiation_wavelength 0.71069
_diffrn_reflns_av_R_equivalents 0.1418
_diffrn_reflns_av_sigmaI/netI 0.2070
_diffrn_reflns_limit_h_max 17
_diffrn_reflns_limit_h_min -17
_diffrn_reflns_limit_k_max 17
_diffrn_reflns_limit_k_min -18
_diffrn_reflns_limit_l_max 26
_diffrn_reflns_limit_l_min -26
_diffrn_reflns_number 17054
_diffrn_reflns_theta_full 27.52
_diffrn_reflns_theta_max 27.52
_diffrn_reflns_theta_min 2.98
_exptl_absorpt_coefficient_mu 0.071
_exptl_absorpt_correction_T_max 0.9860
_exptl_absorpt_correction_T_min 0.9860
_exptl_absorpt_correction_type none
_exptl_crystal_colour colorless
_exptl_crystal_density_diffrn 1.180
_exptl_crystal_density_method 'not measured'
_exptl_crystal_description prism
_exptl_crystal_F_000 1536
_exptl_crystal_size_max 0.20
_exptl_crystal_size_mid 0.20
_exptl_crystal_size_min 0.20
_refine_diff_density_max 0.261
_refine_diff_density_min -0.274
_refine_diff_density_rms 0.061
_refine_ls_extinction_coef 0.0022(2)
_refine_ls_extinction_expression Fc^*^=kFc[1+0.001xFc^2^\l^3^/sin(2\q)]^-1/4^
_refine_ls_extinction_method SHELXL
_refine_ls_goodness_of_fit_ref 1.017
_refine_ls_hydrogen_treatment mixed
_refine_ls_matrix_type full
_refine_ls_number_parameters 704
_refine_ls_number_reflns 9201
_refine_ls_number_restraints 0
_refine_ls_restrained_S_all 1.017
_refine_ls_R_factor_all 0.2469
_refine_ls_R_factor_gt 0.0887
_refine_ls_shift/su_max 0.037
_refine_ls_shift/su_mean 0.002
_refine_ls_structure_factor_coef Fsqd
_refine_ls_weighting_details 'calc w=1/[\s^2^(Fo^2^)+(0.0107P)^2^+5.0539P] where P=(Fo^2^+2Fc^2^)/3'
_refine_ls_weighting_scheme calc
_refine_ls_wR_factor_gt 0.1174
_refine_ls_wR_factor_ref 0.1615
_reflns_number_gt 3632
_reflns_number_total 9201
_reflns_threshold_expression >2sigma(I)
_cod_data_source_file b309168f.txt
_cod_data_source_block p21overn
_cod_depositor_comments
;
The following automatic conversions were performed:

'_symmetry_cell_setting' value 'Monoclinic' changed to 'monoclinic'
according to
/usr/data/users/saulius/automatic-downloads/retrospective/RSC/lib/dictionaries/cif_core.dic
dictionary named 'cif_core.dic' version 2.4.2 from 2011-04-26.

Automatic conversion script
Id: cif_fix_values 2281 2013-09-26 08:29:07Z andrius 
;
_cod_original_sg_symbol_H-M P2(1)/n
_cod_database_code 7113669

loop_
_symmetry_equiv_pos_as_xyz
'x, y, z'
'-x+1/2, y+1/2, -z+1/2'
'-x, -y, -z'
'x-1/2, -y-1/2, z-1/2'

loop_
_atom_site_label
_atom_site_type_symbol
_atom_site_fract_x
_atom_site_fract_y
_atom_site_fract_z
_atom_site_U_iso_or_equiv
_atom_site_adp_type
_atom_site_occupancy
_atom_site_symmetry_multiplicity
_atom_site_calc_flag
C1 C 0.7049(2) 0.0288(2) 0.71400(16) 0.0242(8) Uani 1 1 d
C2 C 0.7667(3) 0.0042(2) 0.77707(16) 0.0250(8) Uani 1 1 d
C3 C 0.8656(2) -0.0064(2) 0.77016(16) 0.0252(8) Uani 1 1 d
C4 C 0.8655(2) 0.0122(2) 0.70246(16) 0.0253(8) Uani 1 1 d
C5 C 0.7667(2) 0.0335(2) 0.66795(16) 0.0245(8) Uani 1 1 d
C6 C 0.7329(2) -0.0120(2) 0.83896(16) 0.0256(8) Uani 1 1 d
C7 C 0.7614(3) -0.0920(3) 0.87712(18) 0.0313(9) Uani 1 1 d
C8 C 0.7297(3) -0.1074(3) 0.93540(19) 0.0360(10) Uani 1 1 d
C9 C 0.6686(3) -0.0443(3) 0.9560(2) 0.0380(10) Uani 1 1 d
C10 C 0.6389(3) 0.0347(3) 0.91886(19) 0.0373(10) Uani 1 1 d
C11 C 0.6707(3) 0.0499(3) 0.86053(18) 0.0308(9) Uani 1 1 d
C12 C 0.9543(3) -0.0293(2) 0.82387(16) 0.0241(8) Uani 1 1 d
C13 C 0.9742(3) 0.0144(3) 0.88613(17) 0.0279(9) Uani 1 1 d
C14 C 1.0626(3) -0.0016(3) 0.93460(19) 0.0331(9) Uani 1 1 d
C15 C 1.1323(3) -0.0634(3) 0.92206(19) 0.0350(10) Uani 1 1 d
C16 C 1.1133(3) -0.1090(3) 0.8617(2) 0.0347(10) Uani 1 1 d
C17 C 1.0253(3) -0.0935(3) 0.81372(19) 0.0305(9) Uani 1 1 d
C18 C 0.9531(3) 0.0082(2) 0.67357(16) 0.0281(9) Uani 1 1 d
C19 C 1.0441(3) 0.0489(3) 0.70577(19) 0.0335(9) Uani 1 1 d
C20 C 1.1264(3) 0.0449(3) 0.6786(2) 0.0395(10) Uani 1 1 d
C21 C 1.1214(3) 0.0008(3) 0.6185(2) 0.0417(11) Uani 1 1 d
C22 C 1.0324(3) -0.0389(3) 0.5855(2) 0.0403(11) Uani 1 1 d
C23 C 0.9499(3) -0.0363(3) 0.61243(18) 0.0340(10) Uani 1 1 d
C24 C 0.7330(3) 0.0565(2) 0.59622(16) 0.0255(8) Uani 1 1 d
C25 C 0.7837(3) 0.1215(3) 0.56714(18) 0.0315(9) Uani 1 1 d
C26 C 0.7559(3) 0.1391(3) 0.49859(18) 0.0345(10) Uani 1 1 d
C27 C 0.6760(3) 0.0928(3) 0.45784(18) 0.0354(10) Uani 1 1 d
C28 C 0.6237(3) 0.0289(3) 0.48627(18) 0.0332(9) Uani 1 1 d
C29 C 0.6517(3) 0.0112(3) 0.55486(17) 0.0301(9) Uani 1 1 d
C30 C 0.5977(3) 0.0507(2) 0.69830(16) 0.0268(8) Uani 1 1 d
C31 C 0.5616(3) 0.1315(3) 0.66359(17) 0.0292(9) Uani 1 1 d
C32 C 0.4607(3) 0.1543(3) 0.64926(19) 0.0363(10) Uani 1 1 d
C33 C 0.3935(3) 0.0975(3) 0.66935(19) 0.0403(11) Uani 1 1 d
C34 C 0.4273(3) 0.0177(3) 0.7039(2) 0.0403(11) Uani 1 1 d
C35 C 0.5277(3) -0.0051(3) 0.71813(18) 0.0328(9) Uani 1 1 d
C36 C 0.9786(3) 0.2435(3) 0.8721(2) 0.0377(10) Uani 1 1 d
C37 C 0.8148(3) 0.2654(2) 0.84714(18) 0.0313(9) Uani 1 1 d
C38 C 0.8479(3) 0.2638(2) 0.91495(18) 0.0300(9) Uani 1 1 d
C39 C 0.8971(5) 0.2424(4) 0.7509(2) 0.0548(14) Uani 1 1 d
C40 C 0.7142(4) 0.2808(4) 0.8031(2) 0.0478(12) Uani 1 1 d
C41 C 0.7918(4) 0.2742(3) 0.9672(2) 0.0435(11) Uani 1 1 d
C42 C 1.0168(4) 0.2425(4) 0.9964(2) 0.0460(11) Uani 1 1 d
C43 C 0.2600(5) 0.2759(5) 0.8020(4) 0.087(2) Uani 1 1 d
C44 C 0.3621(5) 0.2391(4) 0.8241(4) 0.0818(19) Uani 1 1 d
C45 C 0.3530(5) 0.1549(6) 0.8616(4) 0.101(3) Uani 1 1 d
C46 C 0.2473(4) 0.1427(4) 0.8604(3) 0.0640(14) Uani 1 1 d
C47 C 0.0957(5) 0.2435(4) 0.5469(4) 0.096(2) Uani 1 1 d
C48 C 0.0155(5) 0.2508(5) 0.5829(5) 0.099(2) Uani 1 1 d
C49 C 0.0483(5) 0.3276(7) 0.6346(3) 0.105(3) Uani 1 1 d
C50 C 0.1054(5) 0.3889(5) 0.5976(4) 0.087(2) Uani 1 1 d
N1 N 0.9501(2) 0.2509(2) 0.92916(14) 0.0342(8) Uani 1 1 d
N3 N 0.8980(2) 0.2524(2) 0.82190(14) 0.0345(8) Uani 1 1 d
O1 O 0.1951(2) 0.2226(2) 0.83093(18) 0.0745(10) Uani 1 1 d
O2 O 0.1496(3) 0.3264(3) 0.5597(2) 0.0985(13) Uani 1 1 d
H7 H 0.813(3) -0.141(3) 0.8616(17) 0.053(12) Uiso 1 1 d
H8 H 0.751(2) -0.165(2) 0.9609(17) 0.041(11) Uiso 1 1 d
H9 H 0.648(3) -0.055(3) 0.997(2) 0.077(15) Uiso 1 1 d
H10 H 0.595(3) 0.081(3) 0.9332(19) 0.061(13) Uiso 1 1 d
H11 H 0.646(3) 0.109(3) 0.8351(18) 0.059(13) Uiso 1 1 d
H13 H 0.925(2) 0.062(2) 0.8968(16) 0.036(10) Uiso 1 1 d
H14 H 1.077(3) 0.033(3) 0.980(2) 0.075(14) Uiso 1 1 d
H15 H 1.196(3) -0.072(3) 0.9596(18) 0.054(12) Uiso 1 1 d
H16 H 1.164(3) -0.153(3) 0.8511(18) 0.053(12) Uiso 1 1 d
H19 H 1.047(3) 0.084(3) 0.7493(19) 0.057(12) Uiso 1 1 d
H20 H 1.194(3) 0.074(3) 0.7022(18) 0.056(12) Uiso 1 1 d
H21 H 1.182(3) 0.004(2) 0.6009(17) 0.047(11) Uiso 1 1 d
H22 H 1.026(2) -0.074(2) 0.5442(17) 0.038(10) Uiso 1 1 d
H23 H 0.886(3) -0.067(2) 0.5914(17) 0.041(11) Uiso 1 1 d
H24 H 1.014(3) -0.128(2) 0.7691(18) 0.048(11) Uiso 1 1 d
H25 H 0.848(3) 0.153(2) 0.5971(18) 0.050(11) Uiso 1 1 d
H26 H 0.792(3) 0.183(3) 0.4794(18) 0.051(12) Uiso 1 1 d
H27 H 0.655(3) 0.104(2) 0.4056(19) 0.054(11) Uiso 1 1 d
H28 H 0.561(3) -0.009(3) 0.4549(19) 0.068(13) Uiso 1 1 d
H29 H 0.614(3) -0.038(2) 0.5736(16) 0.040(11) Uiso 1 1 d
H31 H 0.608(2) 0.173(2) 0.6477(15) 0.025(9) Uiso 1 1 d
H32 H 0.439(3) 0.216(3) 0.6245(17) 0.049(12) Uiso 1 1 d
H33 H 0.320(3) 0.112(3) 0.6564(18) 0.052(12) Uiso 1 1 d
H34 H 0.380(3) -0.020(3) 0.7170(19) 0.060(14) Uiso 1 1 d
H35 H 0.554(3) -0.062(3) 0.7428(18) 0.058(13) Uiso 1 1 d
H36 H 1.046(3) 0.233(3) 0.8667(18) 0.052(12) Uiso 1 1 d
H39A H 0.857(3) 0.188(3) 0.732(2) 0.076(16) Uiso 1 1 d
H39B H 0.856(3) 0.294(3) 0.7288(19) 0.057(14) Uiso 1 1 d
H39C H 0.971(4) 0.242(4) 0.747(3) 0.13(2) Uiso 1 1 d
H40A H 0.700(3) 0.235(3) 0.773(2) 0.083(18) Uiso 1 1 d
H40B H 0.656(3) 0.285(3) 0.833(2) 0.074(14) Uiso 1 1 d
H40C H 0.710(3) 0.341(3) 0.775(2) 0.074(14) Uiso 1 1 d
H41A H 0.813(3) 0.325(3) 0.995(2) 0.082(17) Uiso 1 1 d
H41B H 0.806(3) 0.214(4) 1.005(2) 0.105(17) Uiso 1 1 d
H41C H 0.721(4) 0.275(3) 0.947(2) 0.10(2) Uiso 1 1 d
H42A H 0.991(3) 0.190(3) 1.0228(19) 0.062(13) Uiso 1 1 d
H42B H 1.011(3) 0.303(3) 1.018(2) 0.080(16) Uiso 1 1 d
H42C H 1.087(3) 0.232(3) 0.9894(19) 0.069(14) Uiso 1 1 d
H43A H 0.232(6) 0.330(6) 0.802(4) 0.17(4) Uiso 1 1 d
H43B H 0.232(9) 0.266(8) 0.749(7) 0.34(7) Uiso 1 1 d
H44A H 0.408(6) 0.291(6) 0.852(4) 0.21(4) Uiso 1 1 d
H44B H 0.399(7) 0.232(6) 0.790(5) 0.25(5) Uiso 1 1 d
H45A H 0.382(9) 0.188(9) 0.908(6) 0.31(7) Uiso 1 1 d
H45B H 0.404(5) 0.112(4) 0.879(3) 0.13(2) Uiso 1 1 d
H46A H 0.210(8) 0.075(8) 0.837(5) 0.34(6) Uiso 1 1 d
H46B H 0.239(4) 0.137(4) 0.911(3) 0.15(2) Uiso 1 1 d
H47A H 0.148(5) 0.189(5) 0.565(3) 0.16(3) Uiso 1 1 d
H47B H 0.042(4) 0.313(4) 0.524(2) 0.104(18) Uiso 1 1 d
H48A H -0.052(4) 0.268(4) 0.545(3) 0.12(2) Uiso 1 1 d
H48B H 0.016(6) 0.188(7) 0.618(5) 0.26(4) Uiso 1 1 d
H49A H -0.010(5) 0.357(4) 0.645(3) 0.14(2) Uiso 1 1 d
H49B H 0.092(4) 0.287(4) 0.668(3) 0.095(18) Uiso 1 1 d
H50A H 0.058(4) 0.433(4) 0.561(3) 0.12(2) Uiso 1 1 d
H50B H 0.159(4) 0.420(4) 0.634(3) 0.13(2) Uiso 1 1 d

loop_
_atom_site_aniso_label
_atom_site_aniso_U_11
_atom_site_aniso_U_22
_atom_site_aniso_U_33
_atom_site_aniso_U_23
_atom_site_aniso_U_13
_atom_site_aniso_U_12
C1 0.022(2) 0.024(2) 0.0241(18) -0.0005(16) 0.0009(15) 0.0003(16)
C2 0.026(2) 0.025(2) 0.0242(19) -0.0009(16) 0.0071(16) 0.0011(17)
C3 0.024(2) 0.025(2) 0.0243(19) -0.0021(16) 0.0014(16) -0.0007(17)
C4 0.023(2) 0.029(2) 0.0243(19) 0.0009(16) 0.0059(16) 0.0008(17)
C5 0.024(2) 0.027(2) 0.0218(18) 0.0024(16) 0.0028(15) -0.0003(16)
C6 0.022(2) 0.025(2) 0.0280(19) -0.0012(17) 0.0032(15) -0.0019(16)
C7 0.029(2) 0.029(2) 0.034(2) 0.0045(18) 0.0045(18) -0.0036(19)
C8 0.031(2) 0.041(3) 0.033(2) 0.013(2) 0.0025(19) -0.003(2)
C9 0.031(2) 0.050(3) 0.030(2) 0.009(2) 0.0033(18) -0.008(2)
C10 0.038(3) 0.043(3) 0.033(2) -0.005(2) 0.0131(19) -0.002(2)
C11 0.033(2) 0.030(2) 0.030(2) -0.0041(19) 0.0099(17) -0.0018(19)
C12 0.024(2) 0.022(2) 0.0270(19) -0.0020(16) 0.0075(15) -0.0011(16)
C13 0.025(2) 0.031(2) 0.028(2) -0.0018(17) 0.0079(17) -0.0033(18)
C14 0.030(2) 0.036(2) 0.031(2) 0.004(2) 0.0034(18) -0.009(2)
C15 0.031(2) 0.034(2) 0.035(2) 0.007(2) -0.0020(19) -0.008(2)
C16 0.025(2) 0.033(2) 0.044(3) 0.006(2) 0.0043(19) 0.0029(19)
C17 0.029(2) 0.029(2) 0.033(2) 0.0007(18) 0.0048(18) -0.0009(19)
C18 0.024(2) 0.033(2) 0.0257(19) 0.0015(17) 0.0020(16) 0.0022(17)
C19 0.029(2) 0.039(2) 0.034(2) -0.001(2) 0.0107(18) -0.0013(19)
C20 0.027(2) 0.047(3) 0.046(3) -0.001(2) 0.011(2) -0.004(2)
C21 0.035(3) 0.046(3) 0.048(3) 0.005(2) 0.019(2) 0.006(2)
C22 0.048(3) 0.043(3) 0.033(2) 0.000(2) 0.017(2) 0.008(2)
C23 0.038(3) 0.033(2) 0.030(2) -0.0021(18) 0.0067(19) 0.000(2)
C24 0.026(2) 0.026(2) 0.0243(19) -0.0008(17) 0.0050(16) 0.0023(17)
C25 0.033(2) 0.033(2) 0.028(2) -0.0031(18) 0.0075(18) -0.0034(19)
C26 0.045(3) 0.034(2) 0.027(2) 0.0044(19) 0.0143(19) 0.004(2)
C27 0.041(3) 0.043(2) 0.021(2) 0.0004(19) 0.0053(18) 0.010(2)
C28 0.035(2) 0.034(2) 0.028(2) -0.0054(18) 0.0019(18) 0.0112(19)
C29 0.033(2) 0.031(2) 0.026(2) -0.0026(18) 0.0051(17) 0.0013(19)
C30 0.027(2) 0.029(2) 0.0240(19) -0.0030(17) 0.0063(16) 0.0001(18)
C31 0.029(2) 0.029(2) 0.029(2) -0.0028(18) 0.0046(17) 0.0014(19)
C32 0.039(3) 0.036(2) 0.033(2) 0.000(2) 0.0061(19) 0.009(2)
C33 0.030(3) 0.053(3) 0.036(2) -0.010(2) 0.005(2) 0.004(2)
C34 0.032(3) 0.049(3) 0.041(2) -0.003(2) 0.010(2) -0.006(2)
C35 0.032(2) 0.033(2) 0.033(2) -0.002(2) 0.0095(18) -0.002(2)
C36 0.039(3) 0.030(2) 0.047(3) 0.000(2) 0.017(2) -0.001(2)
C37 0.037(2) 0.020(2) 0.035(2) 0.0023(17) 0.0055(19) 0.0005(17)
C38 0.031(2) 0.023(2) 0.036(2) 0.0042(17) 0.0069(17) -0.0001(18)
C39 0.096(5) 0.038(3) 0.035(3) -0.004(2) 0.024(3) 0.000(3)
C40 0.048(3) 0.040(3) 0.045(3) 0.007(3) -0.007(2) -0.002(2)
C41 0.050(3) 0.042(3) 0.041(3) 0.003(2) 0.017(2) 0.001(2)
C42 0.043(3) 0.050(3) 0.040(3) 0.008(2) 0.001(2) -0.002(3)
C43 0.070(5) 0.071(5) 0.113(6) 0.038(4) 0.010(4) -0.008(4)
C44 0.082(5) 0.060(4) 0.116(5) -0.017(4) 0.050(4) -0.016(4)
C45 0.061(5) 0.110(6) 0.139(7) 0.061(6) 0.040(4) 0.028(4)
C46 0.058(4) 0.070(4) 0.061(3) 0.025(3) 0.008(3) 0.001(3)
C47 0.065(4) 0.055(4) 0.176(7) 0.008(4) 0.045(4) -0.021(4)
C48 0.060(4) 0.091(5) 0.155(7) 0.057(5) 0.046(5) 0.011(4)
C49 0.060(4) 0.211(9) 0.052(4) 0.042(5) 0.029(3) 0.050(6)
C50 0.045(4) 0.085(5) 0.140(6) -0.048(5) 0.039(4) -0.009(4)
N1 0.036(2) 0.0309(18) 0.0353(19) 0.0027(15) 0.0073(15) -0.0037(16)
N3 0.049(2) 0.0239(18) 0.0317(18) -0.0026(15) 0.0118(16) -0.0013(16)
O1 0.059(2) 0.064(2) 0.104(3) 0.006(2) 0.024(2) 0.0076(19)
O2 0.102(3) 0.093(3) 0.122(3) -0.030(3) 0.070(3) -0.039(3)

loop_
_atom_type_symbol
_atom_type_description
_atom_type_scat_dispersion_real
_atom_type_scat_dispersion_imag
_atom_type_scat_source
C C 0.0033 0.0016 'International Tables Vol C Tables 4.2.6.8 and 6.1.1.4'
H H 0.0000 0.0000 'International Tables Vol C Tables 4.2.6.8 and 6.1.1.4'
N N 0.0061 0.0033 'International Tables Vol C Tables 4.2.6.8 and 6.1.1.4'
O O 0.0106 0.0060 'International Tables Vol C Tables 4.2.6.8 and 6.1.1.4'

loop_
_geom_angle_atom_site_label_1
_geom_angle_atom_site_label_2
_geom_angle_atom_site_label_3
_geom_angle
C2 C1 C5 107.5(3)
C2 C1 C30 127.2(3)
C5 C1 C30 125.2(3)
C3 C2 C1 108.3(3)
C3 C2 C6 125.8(3)
C1 C2 C6 125.9(3)
C2 C3 C4 108.0(3)
C2 C3 C12 126.4(3)
C4 C3 C12 125.6(3)
C5 C4 C3 107.8(3)
C5 C4 C18 126.3(3)
C3 C4 C18 125.9(3)
C4 C5 C1 108.4(3)
C4 C5 C24 125.8(3)
C1 C5 C24 125.9(3)
C11 C6 C7 117.8(3)
C11 C6 C2 121.5(3)
C7 C6 C2 120.7(3)
C8 C7 C6 120.8(4)
C9 C8 C7 120.2(4)
C8 C9 C10 120.0(4)
C9 C10 C11 119.7(4)
C6 C11 C10 121.5(4)
C13 C12 C17 116.8(3)
C13 C12 C3 121.9(3)
C17 C12 C3 121.2(3)
C14 C13 C12 121.6(4)
C15 C14 C13 119.9(4)
C16 C15 C14 119.5(4)
C15 C16 C17 120.6(4)
C16 C17 C12 121.5(4)
C19 C18 C23 116.6(3)
C19 C18 C4 121.4(3)
C23 C18 C4 122.1(3)
C20 C19 C18 121.3(4)
C21 C20 C19 121.0(4)
C22 C21 C20 118.8(4)
C21 C22 C23 120.7(4)
C22 C23 C18 121.5(4)
C25 C24 C29 117.9(3)
C25 C24 C5 121.1(3)
C29 C24 C5 121.0(3)
C24 C25 C26 121.2(4)
C27 C26 C25 120.4(4)
C26 C27 C28 119.0(4)
C27 C28 C29 120.5(4)
C24 C29 C28 121.0(4)
C35 C30 C31 116.8(3)
C35 C30 C1 122.7(3)
C31 C30 C1 120.5(3)
C32 C31 C30 121.4(4)
C33 C32 C31 120.3(4)
C32 C33 C34 119.4(4)
C33 C34 C35 120.3(4)
C34 C35 C30 121.8(4)
N3 C36 N1 108.0(4)
C38 C37 N3 106.5(3)
C38 C37 C40 131.5(4)
N3 C37 C40 122.0(4)
C37 C38 N1 106.8(3)
C37 C38 C41 130.0(4)
N1 C38 C41 123.2(4)
O1 C43 C44 108.9(5)
C45 C44 C43 105.5(5)
C46 C45 C44 107.8(6)
O1 C46 C45 107.9(5)
O2 C47 C48 105.7(6)
C47 C48 C49 105.8(5)
C50 C49 C48 100.3(5)
O2 C50 C49 104.3(6)
C36 N1 C38 109.2(3)
C36 N1 C42 125.1(4)
C38 N1 C42 125.6(3)
C36 N3 C37 109.4(3)
C36 N3 C39 124.7(4)
C37 N3 C39 125.7(4)
C46 O1 C43 108.6(4)
C47 O2 C50 111.8(4)

loop_
_geom_bond_atom_site_label_1
_geom_bond_atom_site_label_2
_geom_bond_distance
C1 C2 1.418(4)
C1 C5 1.427(4)
C1 C30 1.471(5)
C2 C3 1.415(4)
C2 C6 1.484(4)
C3 C4 1.425(4)
C3 C12 1.476(4)
C4 C5 1.411(4)
C4 C18 1.476(4)
C5 C24 1.479(4)
C6 C11 1.391(5)
C6 C7 1.406(5)
C7 C8 1.397(5)
C8 C9 1.383(5)
C9 C10 1.387(5)
C10 C11 1.398(5)
C12 C13 1.400(5)
C12 C17 1.406(5)
C13 C14 1.396(5)
C14 C15 1.388(5)
C15 C16 1.380(5)
C16 C17 1.386(5)
C18 C19 1.400(5)
C18 C23 1.410(5)
C19 C20 1.387(5)
C20 C21 1.384(5)
C21 C22 1.378(6)
C22 C23 1.386(5)
C24 C25 1.396(5)
C24 C29 1.398(5)
C25 C26 1.398(5)
C26 C27 1.388(5)
C27 C28 1.391(5)
C28 C29 1.399(5)
C30 C35 1.399(5)
C30 C31 1.403(5)
C31 C32 1.392(5)
C32 C33 1.381(5)
C33 C34 1.383(6)
C34 C35 1.385(5)
C36 N3 1.328(5)
C36 N1 1.336(5)
C37 C38 1.364(5)
C37 N3 1.386(4)
C37 C40 1.481(5)
C38 N1 1.382(4)
C38 C41 1.483(5)
C39 N3 1.472(5)
C42 N1 1.472(5)
C43 O1 1.424(7)
C43 C44 1.473(9)
C44 C45 1.471(9)
C45 C46 1.464(8)
C46 O1 1.423(5)
C47 O2 1.407(6)
C47 C48 1.481(8)
C48 C49 1.535(10)
C49 C50 1.515(9)
C50 O2 1.430(6)
